data_1542446
loop_
_publ_author_name
'Yan, Bing-Chao'
'Wang, Wei-Guang'
'Hu, Dong-Bao'
'Sun, Xiang'
'Kong, Ling-Mei'
'Li, Xiao-Nian'
'Du, Xue'
'Luo, Shi-Hong'
'Liu, Yan'
'Li, Yan'
'Sun, Han-Dong'
'Pu, Jian-Xin'

_publ_section_title
;
 Phomopchalasins A and B, Two Cytochalasans with Polycyclic-Fused
 Skeletons from the Endophytic Fungus Phomopsis sp. shj2.
;
_journal_issue 5
_journal_name_full 'Organic letters'
_journal_page_first 1108
_journal_paper_doi 10.1021/acs.orglett.6b00214
_journal_volume 18
_journal_year 2016
_chemical_absolute_configuration ad
_chemical_formula_moiety 'C30 H39 N O6, C H4 O'
_chemical_formula_sum 'C31 H43 N O7'
_chemical_formula_weight 541.66
_space_group_crystal_system monoclinic
_space_group_IT_number 4
_space_group_name_Hall 'P 2yb'
_space_group_name_H-M_alt 'P 1 21 1'
_symmetry_space_group_name_Hall 'P 2yb'
_symmetry_space_group_name_H-M 'P 1 21 1'
_atom_sites_solution_hydrogens geom
_atom_sites_solution_primary direct
_atom_sites_solution_secondary difmap
_audit_creation_method SHELXL-2014/7
_cell_angle_alpha 90
_cell_angle_beta 102.0990(10)
_cell_angle_gamma 90
_cell_formula_units_Z 2
_cell_length_a 9.7486(2)
_cell_length_b 14.4556(3)
_cell_length_c 10.3782(2)
_cell_measurement_reflns_used 7322
_cell_measurement_temperature 100(2)
_cell_measurement_theta_max 68.79
_cell_measurement_theta_min 4.36
_cell_volume 1430.03(5)
_computing_cell_refinement 'Bruker SAINT'
_computing_data_collection 'Bruker APEX2'
_computing_data_reduction 'Bruker SAINT'
_computing_molecular_graphics 'Bruker SHELXTL'
_computing_publication_material 'Bruker SHELXTL'
_computing_structure_refinement 'SHELXL-2014/7 (Sheldrick, 2014)'
_computing_structure_solution 'SHELXL-2014/7 (Sheldrick, 2014)'
_diffrn_ambient_temperature 100(2)
_diffrn_measured_fraction_theta_full 0.911
_diffrn_measured_fraction_theta_max 0.895
_diffrn_measurement_device_type 'Bruker APEX-II CCD'
_diffrn_measurement_method '\f and \w scans'
_diffrn_radiation_type CuK\a
_diffrn_radiation_wavelength 1.54178
_diffrn_reflns_av_R_equivalents 0.0638
_diffrn_reflns_av_unetI/netI 0.0767
_diffrn_reflns_laue_measured_fraction_full 0.911
_diffrn_reflns_laue_measured_fraction_max 0.895
_diffrn_reflns_limit_h_max 10
_diffrn_reflns_limit_h_min -9
_diffrn_reflns_limit_k_max 16
_diffrn_reflns_limit_k_min -17
_diffrn_reflns_limit_l_max 12
_diffrn_reflns_limit_l_min -12
_diffrn_reflns_number 11710
_diffrn_reflns_point_group_measured_fraction_full 0.853
_diffrn_reflns_point_group_measured_fraction_max 0.833
_diffrn_reflns_theta_full 67.679
_diffrn_reflns_theta_max 69.435
_diffrn_reflns_theta_min 4.639
_diffrn_source 'fine-focus sealed tube'
_exptl_absorpt_coefficient_mu 0.716
_exptl_absorpt_correction_T_max 0.9789
_exptl_absorpt_correction_T_min 0.4683
_exptl_absorpt_correction_type multi-scan
_exptl_absorpt_process_details sadabs
_exptl_crystal_colour colourless
_exptl_crystal_density_diffrn 1.258
_exptl_crystal_description sheet
_exptl_crystal_F_000 584
_exptl_crystal_size_max 1.250
_exptl_crystal_size_mid 0.150
_exptl_crystal_size_min 0.030
_refine_diff_density_max 0.402
_refine_diff_density_min -0.406
_refine_diff_density_rms 0.094
_refine_ls_abs_structure_details
;
 Flack x determined using 1395 quotients [(I+)-(I-)]/[(I+)+(I-)]
 (Parsons, Flack and Wagner, Acta Cryst. B69 (2013) 249-259).
;
_refine_ls_abs_structure_Flack 0.15(9)
_refine_ls_extinction_method none
_refine_ls_goodness_of_fit_ref 1.176
_refine_ls_hydrogen_treatment constr
_refine_ls_matrix_type full
_refine_ls_number_parameters 361
_refine_ls_number_reflns 4470
_refine_ls_number_restraints 1
_refine_ls_restrained_S_all 1.175
_refine_ls_R_factor_all 0.0888
_refine_ls_R_factor_gt 0.0555
_refine_ls_shift/su_max 0.000
_refine_ls_shift/su_mean 0.000
_refine_ls_structure_factor_coef Fsqd
_refine_ls_weighting_details 'w=1/[\s^2^(Fo^2^)+(0.0961P)^2^+0.5343P] where P=(Fo^2^+2Fc^2^)/3'
_refine_ls_weighting_scheme calc
_refine_ls_wR_factor_gt 0.1459
_refine_ls_wR_factor_ref 0.1718
_reflns_Friedel_coverage 0.785
_reflns_friedel_fraction_full 0.790
_reflns_friedel_fraction_max 0.765
_reflns_number_gt 3664
_reflns_number_total 4470
_reflns_threshold_expression 'I > 2\s(I)'
_cod_data_source_file ol6b00214_si_004.cif
_cod_data_source_block cu_shj12_0m
_cod_depositor_comments 'Adding full bibliography for 1542445--1542446.cif.'
_cod_database_code 1542446
_shelx_shelxl_version_number 2014/7
_shelx_space_group_comment
;
The symmetry employed for this shelxl refinement is uniquely defined
by the following loop, which should always be used as a source of
symmetry information in preference to the above space-group names.
They are only intended as comments.
;
_shelx_estimated_absorpt_t_min 0.468
_shelx_estimated_absorpt_t_max 0.979

loop_
_space_group_symop_operation_xyz
'x, y, z'
'-x, y+1/2, -z'

loop_
_atom_site_label
_atom_site_type_symbol
_atom_site_fract_x
_atom_site_fract_y
_atom_site_fract_z
_atom_site_U_iso_or_equiv
_atom_site_adp_type
_atom_site_occupancy
_atom_site_site_symmetry_order
_atom_site_calc_flag
_atom_site_refinement_flags_posn
_atom_site_refinement_flags_adp
O1 O 0.1143(3) 0.9510(3) 1.1070(3) 0.0232(8) Uani 1 1 d . .
O7 O 0.0670(3) 0.7124(3) 0.8488(3) 0.0235(8) Uani 1 1 d . .
O7' O 0.0959(4) 0.6959(3) 0.7176(4) 0.0310(9) Uani 1 1 d . .
H7' H 0.0483 0.6507 0.6824 0.046 Uiso 1 1 calc R U
O18 O 0.7007(3) 1.0787(3) 1.0907(4) 0.0268(8) Uani 1 1 d . .
H18 H 0.7193 1.1276 1.1348 0.040 Uiso 1 1 calc R U
O21 O 0.2755(3) 1.0221(2) 0.7505(3) 0.0195(8) Uani 1 1 d . .
O24 O 0.2074(5) 1.1566(3) 0.6456(4) 0.0378(10) Uani 1 1 d . .
O1S O 0.0414(4) 1.0309(3) 0.3203(4) 0.0392(10) Uani 1 1 d . .
H1S H 0.0478 1.0053 0.2492 0.059 Uiso 1 1 calc R U
N2 N -0.0674(4) 1.0301(3) 0.9806(4) 0.0231(9) Uani 1 1 d . .
H2 H -0.1095 1.0438 1.0454 0.028 Uiso 1 1 calc R U
C4' C -0.4026(6) 1.2757(4) 0.4956(6) 0.0352(14) Uani 1 1 d . .
H4' H -0.4655 1.3034 0.4235 0.042 Uiso 1 1 calc R U
C3' C -0.4494(6) 1.2496(4) 0.6072(6) 0.0348(14) Uani 1 1 d . .
H3' H -0.5456 1.2563 0.6105 0.042 Uiso 1 1 calc R U
C2' C -0.3557(5) 1.2137(4) 0.7138(6) 0.0274(12) Uani 1 1 d . .
H2' H -0.3881 1.1971 0.7908 0.033 Uiso 1 1 calc R U
C1' C -0.2148(5) 1.2012(4) 0.7111(5) 0.0224(11) Uani 1 1 d . .
C10 C -0.1155(5) 1.1647(4) 0.8299(5) 0.0229(11) Uani 1 1 d . .
H10A H -0.1363 1.1945 0.9095 0.027 Uiso 1 1 calc R U
H10B H -0.0186 1.1818 0.8243 0.027 Uiso 1 1 calc R U
C3 C -0.1234(5) 1.0579(4) 0.8453(5) 0.0205(11) Uani 1 1 d . .
H3A H -0.2241 1.0388 0.8212 0.025 Uiso 1 1 calc R U
C4 C -0.0392(5) 0.9983(4) 0.7657(5) 0.0201(11) Uani 1 1 d . .
H4A H -0.0154 1.0354 0.6921 0.024 Uiso 1 1 calc R U
C9 C 0.0977(5) 0.9728(4) 0.8682(5) 0.0185(11) Uani 1 1 d . .
C8 C 0.1479(5) 0.8731(4) 0.8462(5) 0.0189(10) Uani 1 1 d . .
H8 H 0.1646 0.8700 0.7544 0.023 Uiso 1 1 calc R U
C13 C 0.2814(5) 0.8418(4) 0.9388(5) 0.0212(11) Uani 1 1 d . .
H13 H 0.2772 0.8282 1.0274 0.025 Uiso 1 1 calc R U
C14 C 0.4032(5) 0.8321(4) 0.9037(5) 0.0216(11) Uani 1 1 d . .
H14 H 0.4063 0.8467 0.8151 0.026 Uiso 1 1 calc R U
C15 C 0.5373(5) 0.8002(4) 0.9918(6) 0.0246(12) Uani 1 1 d . .
H15A H 0.5818 0.7544 0.9426 0.030 Uiso 1 1 calc R U
H15B H 0.5133 0.7676 1.0681 0.030 Uiso 1 1 calc R U
C16 C 0.6459(5) 0.8749(4) 1.0446(5) 0.0220(11) Uani 1 1 d . .
H16 H 0.6587 0.9149 0.9693 0.026 Uiso 1 1 calc R U
C22 C 0.7863(5) 0.8268(4) 1.1022(6) 0.0270(12) Uani 1 1 d . .
H22A H 0.7757 0.7882 1.1771 0.041 Uiso 1 1 calc R U
H22B H 0.8587 0.8736 1.1318 0.041 Uiso 1 1 calc R U
H22C H 0.8137 0.7880 1.0344 0.041 Uiso 1 1 calc R U
C6' C -0.1699(6) 1.2260(4) 0.5974(6) 0.0302(12) Uani 1 1 d . .
H6' H -0.0741 1.2186 0.5932 0.036 Uiso 1 1 calc R U
C5' C -0.2649(6) 1.2616(5) 0.4893(6) 0.0378(14) Uani 1 1 d . .
H5' H -0.2340 1.2762 0.4108 0.045 Uiso 1 1 calc R U
C1 C 0.0516(5) 0.9825(4) 0.9998(5) 0.0194(10) Uani 1 1 d . .
C5 C -0.1292(5) 0.9162(4) 0.7111(5) 0.0243(12) Uani 1 1 d . .
C11 C -0.2598(6) 0.9412(4) 0.6097(6) 0.0360(14) Uani 1 1 d . .
H11A H -0.2692 0.8994 0.5340 0.054 Uiso 1 1 calc R U
H11B H -0.2523 1.0051 0.5805 0.054 Uiso 1 1 calc R U
H11C H -0.3424 0.9352 0.6492 0.054 Uiso 1 1 calc R U
C6 C -0.1052(5) 0.8295(4) 0.7546(5) 0.0240(11) Uani 1 1 d . .
C7 C 0.0276(5) 0.8066(3) 0.8539(5) 0.0206(11) Uani 1 1 d . .
H7 H 0.0054 0.8161 0.9428 0.025 Uiso 1 1 calc R U
C17 C 0.6015(5) 0.9365(4) 1.1496(5) 0.0229(11) Uani 1 1 d . .
H17A H 0.5154 0.9096 1.1707 0.028 Uiso 1 1 calc R U
H17B H 0.6758 0.9329 1.2307 0.028 Uiso 1 1 calc R U
C18 C 0.5731(5) 1.0382(4) 1.1169(5) 0.0206(10) Uani 1 1 d . .
C19 C 0.4618(5) 1.0461(4) 0.9913(5) 0.0191(10) Uani 1 1 d . .
H19 H 0.4931 1.0458 0.9106 0.023 Uiso 1 1 calc R U
C20 C 0.3264(5) 1.0533(3) 0.9837(5) 0.0199(11) Uani 1 1 d . .
H20 H 0.2967 1.0643 1.0638 0.024 Uiso 1 1 calc R U
C21 C 0.2134(5) 1.0459(4) 0.8610(5) 0.0199(11) Uani 1 1 d . .
H21 H 0.1673 1.1077 0.8432 0.024 Uiso 1 1 calc R U
C24 C 0.2681(5) 1.0835(4) 0.6515(5) 0.0228(11) Uani 1 1 d . .
C25 C 0.3426(5) 1.0477(4) 0.5498(5) 0.0270(12) Uani 1 1 d . .
H25A H 0.2972 1.0717 0.4630 0.041 Uiso 1 1 calc R U
H25B H 0.3389 0.9800 0.5486 0.041 Uiso 1 1 calc R U
H25C H 0.4407 1.0680 0.5711 0.041 Uiso 1 1 calc R U
C23 C 0.5336(5) 1.0873(4) 1.2345(5) 0.0263(12) Uani 1 1 d . .
H23A H 0.6112 1.0820 1.3114 0.040 Uiso 1 1 calc R U
H23B H 0.4494 1.0586 1.2544 0.040 Uiso 1 1 calc R U
H23C H 0.5151 1.1527 1.2132 0.040 Uiso 1 1 calc R U
C12 C -0.2073(5) 0.7509(5) 0.7122(7) 0.0349(14) Uani 1 1 d . .
H12A H -0.3035 0.7738 0.7028 0.052 Uiso 1 1 calc R U
H12B H -0.1901 0.7018 0.7788 0.052 Uiso 1 1 calc R U
H12C H -0.1944 0.7263 0.6276 0.052 Uiso 1 1 calc R U
C1S C -0.0016(8) 0.9668(6) 0.4021(7) 0.0523(19) Uani 1 1 d . .
H1S1 H 0.0806 0.9352 0.4542 0.079 Uiso 1 1 calc R U
H1S2 H -0.0634 0.9214 0.3489 0.079 Uiso 1 1 calc R U
H1S3 H -0.0525 0.9983 0.4614 0.079 Uiso 1 1 calc R U

loop_
_atom_site_aniso_label
_atom_site_aniso_U_11
_atom_site_aniso_U_22
_atom_site_aniso_U_33
_atom_site_aniso_U_23
_atom_site_aniso_U_13
_atom_site_aniso_U_12
O1 0.0176(18) 0.029(2) 0.0230(19) 0.0017(16) 0.0040(13) 0.0010(13)
O7 0.0171(18) 0.023(2) 0.0305(19) -0.0004(16) 0.0044(13) 0.0002(14)
O7' 0.029(2) 0.029(2) 0.038(2) -0.0050(17) 0.0138(16) -0.0010(15)
O18 0.0114(18) 0.027(2) 0.043(2) -0.0068(17) 0.0087(14) -0.0053(13)
O21 0.0116(17) 0.023(2) 0.0252(18) 0.0004(15) 0.0076(12) 0.0009(12)
O24 0.047(3) 0.030(2) 0.042(2) 0.0098(18) 0.0204(19) 0.0161(18)
O1S 0.045(3) 0.043(3) 0.030(2) 0.002(2) 0.0082(17) 0.0140(19)
N2 0.019(2) 0.027(3) 0.025(2) 0.005(2) 0.0100(16) 0.0057(17)
C4' 0.025(3) 0.033(4) 0.043(4) 0.002(3) -0.004(2) 0.005(2)
C3' 0.010(3) 0.037(4) 0.055(4) -0.001(3) 0.002(2) 0.002(2)
C2' 0.014(3) 0.029(3) 0.040(3) 0.002(3) 0.008(2) 0.003(2)
C1' 0.011(3) 0.023(3) 0.033(3) -0.004(2) 0.0033(19) 0.0001(18)
C10 0.016(3) 0.018(3) 0.033(3) 0.001(2) 0.0001(19) 0.0040(17)
C3 0.011(2) 0.022(3) 0.028(3) -0.002(2) 0.0039(18) 0.0009(17)
C4 0.010(2) 0.025(3) 0.026(3) 0.002(2) 0.0045(18) 0.0001(18)
C9 0.009(2) 0.025(3) 0.020(3) -0.006(2) 0.0019(17) -0.0022(18)
C8 0.010(2) 0.023(3) 0.025(3) 0.000(2) 0.0052(18) 0.0015(18)
C13 0.014(3) 0.022(3) 0.027(3) -0.001(2) 0.0024(19) 0.0021(18)
C14 0.012(3) 0.018(3) 0.033(3) -0.008(2) 0.0021(19) -0.0005(18)
C15 0.010(3) 0.022(3) 0.043(3) 0.004(2) 0.008(2) 0.0020(17)
C16 0.007(2) 0.025(3) 0.035(3) 0.006(2) 0.0079(19) 0.0026(18)
C22 0.007(2) 0.029(3) 0.046(3) 0.002(3) 0.006(2) 0.0013(19)
C6' 0.019(3) 0.033(3) 0.041(3) 0.006(3) 0.013(2) 0.005(2)
C5' 0.039(4) 0.042(4) 0.035(3) 0.006(3) 0.013(2) 0.004(3)
C1 0.009(2) 0.024(3) 0.026(3) 0.001(2) 0.0054(19) -0.0020(18)
C5 0.011(3) 0.026(3) 0.034(3) -0.002(2) -0.0002(19) 0.0029(18)
C11 0.020(3) 0.035(3) 0.047(4) -0.009(3) -0.007(2) 0.001(2)
C6 0.010(3) 0.029(3) 0.034(3) -0.001(2) 0.0063(19) -0.001(2)
C7 0.015(3) 0.019(3) 0.028(3) -0.003(2) 0.0032(19) 0.0003(18)
C17 0.015(3) 0.024(3) 0.030(3) 0.000(2) 0.0034(19) 0.0007(18)
C18 0.009(2) 0.020(3) 0.033(3) -0.001(2) 0.0061(18) -0.0009(18)
C19 0.012(3) 0.019(3) 0.028(3) 0.002(2) 0.0087(18) -0.0006(17)
C20 0.011(3) 0.020(3) 0.029(3) -0.003(2) 0.0082(18) -0.0020(18)
C21 0.008(2) 0.022(3) 0.031(3) 0.000(2) 0.0071(18) 0.0040(17)
C24 0.016(3) 0.024(3) 0.029(3) 0.002(2) 0.0065(18) -0.0003(19)
C25 0.019(3) 0.032(3) 0.032(3) 0.004(2) 0.010(2) 0.001(2)
C23 0.013(3) 0.032(3) 0.034(3) -0.003(2) 0.0038(19) 0.0005(19)
C12 0.018(3) 0.029(3) 0.052(4) -0.003(3) -0.006(2) -0.001(2)
C1S 0.052(4) 0.067(5) 0.036(4) 0.002(4) 0.006(3) -0.013(3)

loop_
_atom_type_symbol
_atom_type_description
_atom_type_scat_dispersion_real
_atom_type_scat_dispersion_imag
_atom_type_scat_source
C C 0.0181 0.0091 'International Tables Vol C Tables 4.2.6.8 and 6.1.1.4'
H H 0.0000 0.0000 'International Tables Vol C Tables 4.2.6.8 and 6.1.1.4'
N N 0.0311 0.0180 'International Tables Vol C Tables 4.2.6.8 and 6.1.1.4'
O O 0.0492 0.0322 'International Tables Vol C Tables 4.2.6.8 and 6.1.1.4'

loop_
_geom_angle_atom_site_label_1
_geom_angle_atom_site_label_2
_geom_angle_atom_site_label_3
_geom_angle
C7 O7 O7' 107.3(4)
O7 O7' H7' 109.5
C18 O18 H18 109.5
C24 O21 C21 118.9(4)
C1S O1S H1S 109.5
C1 N2 C3 115.3(4)
C1 N2 H2 122.4
C3 N2 H2 122.4
C5' C4' C3' 119.8(5)
C5' C4' H4' 120.1
C3' C4' H4' 120.1
C2' C3' C4' 119.6(5)
C2' C3' H3' 120.2
C4' C3' H3' 120.2
C3' C2' C1' 121.6(5)
C3' C2' H2' 119.2
C1' C2' H2' 119.2
C6' C1' C2' 118.2(5)
C6' C1' C10 121.8(5)
C2' C1' C10 120.0(5)
C1' C10 C3 113.5(4)
C1' C10 H10A 108.9
C3 C10 H10A 108.9
C1' C10 H10B 108.9
C3 C10 H10B 108.9
H10A C10 H10B 107.7
N2 C3 C4 103.2(4)
N2 C3 C10 111.0(4)
C4 C3 C10 117.1(4)
N2 C3 H3A 108.4
C4 C3 H3A 108.4
C10 C3 H3A 108.4
C5 C4 C3 107.9(4)
C5 C4 C9 114.5(4)
C3 C4 C9 103.9(4)
C5 C4 H4A 110.1
C3 C4 H4A 110.1
C9 C4 H4A 110.1
C1 C9 C8 112.1(4)
C1 C9 C21 109.3(4)
C8 C9 C21 111.6(4)
C1 C9 C4 102.5(4)
C8 C9 C4 111.6(4)
C21 C9 C4 109.3(4)
C13 C8 C7 110.1(4)
C13 C8 C9 116.0(4)
C7 C8 C9 107.8(4)
C13 C8 H8 107.5
C7 C8 H8 107.5
C9 C8 H8 107.5
C14 C13 C8 124.0(5)
C14 C13 H13 118.0
C8 C13 H13 118.0
C13 C14 C15 125.6(5)
C13 C14 H14 117.2
C15 C14 H14 117.2
C14 C15 C16 116.7(4)
C14 C15 H15A 108.1
C16 C15 H15A 108.1
C14 C15 H15B 108.1
C16 C15 H15B 108.1
H15A C15 H15B 107.3
C15 C16 C17 112.6(4)
C15 C16 C22 108.1(4)
C17 C16 C22 110.2(4)
C15 C16 H16 108.6
C17 C16 H16 108.6
C22 C16 H16 108.6
C16 C22 H22A 109.5
C16 C22 H22B 109.5
H22A C22 H22B 109.5
C16 C22 H22C 109.5
H22A C22 H22C 109.5
H22B C22 H22C 109.5
C1' C6' C5' 120.3(5)
C1' C6' H6' 119.9
C5' C6' H6' 119.9
C4' C5' C6' 120.5(6)
C4' C5' H5' 119.7
C6' C5' H5' 119.7
O1 C1 N2 125.1(4)
O1 C1 C9 125.9(4)
N2 C1 C9 109.0(4)
C6 C5 C4 124.2(4)
C6 C5 C11 121.4(5)
C4 C5 C11 114.2(5)
C5 C11 H11A 109.5
C5 C11 H11B 109.5
H11A C11 H11B 109.5
C5 C11 H11C 109.5
H11A C11 H11C 109.5
H11B C11 H11C 109.5
C5 C6 C7 120.0(5)
C5 C6 C12 123.2(5)
C7 C6 C12 116.8(5)
O7 C7 C6 112.6(4)
O7 C7 C8 112.5(4)
C6 C7 C8 112.5(4)
O7 C7 H7 106.2
C6 C7 H7 106.2
C8 C7 H7 106.2
C18 C17 C16 117.8(4)
C18 C17 H17A 107.9
C16 C17 H17A 107.9
C18 C17 H17B 107.9
C16 C17 H17B 107.9
H17A C17 H17B 107.2
O18 C18 C19 107.2(4)
O18 C18 C17 108.0(4)
C19 C18 C17 109.2(4)
O18 C18 C23 109.3(4)
C19 C18 C23 113.4(4)
C17 C18 C23 109.5(4)
C20 C19 C18 126.1(4)
C20 C19 H19 117.0
C18 C19 H19 117.0
C19 C20 C21 126.6(4)
C19 C20 H20 116.7
C21 C20 H20 116.7
O21 C21 C20 109.5(4)
O21 C21 C9 107.7(4)
C20 C21 C9 114.6(4)
O21 C21 H21 108.3
C20 C21 H21 108.3
C9 C21 H21 108.3
O24 C24 O21 124.2(5)
O24 C24 C25 125.0(5)
O21 C24 C25 110.7(4)
C24 C25 H25A 109.5
C24 C25 H25B 109.5
H25A C25 H25B 109.5
C24 C25 H25C 109.5
H25A C25 H25C 109.5
H25B C25 H25C 109.5
C18 C23 H23A 109.5
C18 C23 H23B 109.5
H23A C23 H23B 109.5
C18 C23 H23C 109.5
H23A C23 H23C 109.5
H23B C23 H23C 109.5
C6 C12 H12A 109.5
C6 C12 H12B 109.5
H12A C12 H12B 109.5
C6 C12 H12C 109.5
H12A C12 H12C 109.5
H12B C12 H12C 109.5
O1S C1S H1S1 109.5
O1S C1S H1S2 109.5
H1S1 C1S H1S2 109.5
O1S C1S H1S3 109.5
H1S1 C1S H1S3 109.5
H1S2 C1S H1S3 109.5

loop_
_geom_bond_atom_site_label_1
_geom_bond_atom_site_label_2
_geom_bond_distance
O1 C1 1.239(6)
O7 C7 1.419(6)
O7 O7' 1.467(5)
O7' H7' 0.8400
O18 C18 1.451(6)
O18 H18 0.8400
O21 C24 1.348(6)
O21 C21 1.445(6)
O24 C24 1.206(7)
O1S C1S 1.380(9)
O1S H1S 0.8400
N2 C1 1.327(6)
N2 C3 1.453(6)
N2 H2 0.8800
C4' C5' 1.373(9)
C4' C3' 1.385(10)
C4' H4' 0.9500
C3' C2' 1.380(8)
C3' H3' 0.9500
C2' C1' 1.391(7)
C2' H2' 0.9500
C1' C6' 1.388(8)
C1' C10 1.495(7)
C10 C3 1.555(7)
C10 H10A 0.9900
C10 H10B 0.9900
C3 C4 1.544(7)
C3 H3A 1.0000
C4 C5 1.514(7)
C4 C9 1.566(6)
C4 H4A 1.0000
C9 C1 1.531(7)
C9 C8 1.554(7)
C9 C21 1.559(7)
C8 C13 1.516(6)
C8 C7 1.531(7)
C8 H8 1.0000
C13 C14 1.320(7)
C13 H13 0.9500
C14 C15 1.503(7)
C14 H14 0.9500
C15 C16 1.532(7)
C15 H15A 0.9900
C15 H15B 0.9900
C16 C17 1.539(8)
C16 C22 1.540(7)
C16 H16 1.0000
C22 H22A 0.9800
C22 H22B 0.9800
C22 H22C 0.9800
C6' C5' 1.395(8)
C6' H6' 0.9500
C5' H5' 0.9500
C5 C6 1.336(8)
C5 C11 1.515(7)
C11 H11A 0.9800
C11 H11B 0.9800
C11 H11C 0.9800
C6 C7 1.513(6)
C6 C12 1.513(8)
C7 H7 1.0000
C17 C18 1.520(7)
C17 H17A 0.9900
C17 H17B 0.9900
C18 C19 1.516(6)
C18 C23 1.530(8)
C19 C20 1.309(7)
C19 H19 0.9500
C20 C21 1.504(6)
C20 H20 0.9500
C21 H21 1.0000
C24 C25 1.494(8)
C25 H25A 0.9800
C25 H25B 0.9800
C25 H25C 0.9800
C23 H23A 0.9800
C23 H23B 0.9800
C23 H23C 0.9800
C12 H12A 0.9800
C12 H12B 0.9800
C12 H12C 0.9800
C1S H1S1 0.9800
C1S H1S2 0.9800
C1S H1S3 0.9800

loop_
_geom_hbond_atom_site_label_D
_geom_hbond_atom_site_label_H
_geom_hbond_atom_site_label_A
_geom_hbond_distance_DH
_geom_hbond_distance_HA
_geom_hbond_distance_DA
_geom_hbond_angle_DHA
_geom_hbond_site_symmetry_A
C20 H20 O1 0.95 2.53 3.035(6) 113.7 .
C10 H10A O7 0.99 2.47 3.341(6) 146.4 2_557
N2 H2 O18 0.88 2.07 2.827(6) 144.3 1_455
O1S H1S O1 0.84 1.90 2.720(5) 164.7 1_554
O18 H18 O7' 0.84 2.33 3.018(5) 139.9 2_657
O18 H18 O7 0.84 2.39 2.943(5) 123.7 2_657
O7' H7' O1S 0.84 1.94 2.723(6) 155.4 2_546
C20 H20 O1 0.95 2.53 3.035(6) 113.7 .
C10 H10A O7 0.99 2.47 3.341(6) 146.4 2_557
N2 H2 O18 0.88 2.07 2.827(6) 144.3 1_455
O1S H1S O1 0.84 1.90 2.720(5) 164.7 1_554
O18 H18 O7' 0.84 2.33 3.018(5) 139.9 2_657
O18 H18 O7 0.84 2.39 2.943(5) 123.7 2_657
O7' H7' O1S 0.84 1.94 2.723(6) 155.4 2_546
C20 H20 O1 0.95 2.53 3.035(6) 113.7 .
C10 H10A O7 0.99 2.47 3.341(6) 146.4 2_557
N2 H2 O18 0.88 2.07 2.827(6) 144.3 1_455
O1S H1S O1 0.84 1.90 2.720(5) 164.7 1_554
O18 H18 O7' 0.84 2.33 3.018(5) 139.9 2_657
O18 H18 O7 0.84 2.39 2.943(5) 123.7 2_657
O7' H7' O1S 0.84 1.94 2.723(6) 155.4 2_546
N2 H2 O18 0.88 2.07 2.827(6) 144.3 1_455
O1S H1S O1 0.84 1.90 2.720(5) 164.7 1_554
O18 H18 O7 0.84 2.39 2.943(5) 123.7 2_657
O18 H18 O7' 0.84 2.33 3.018(5) 139.9 2_657
O7' H7' O1S 0.84 1.94 2.723(6) 155.4 2_546
O7' H7' O1S 0.84 1.94 2.723(6) 155.4 2_546
O18 H18 O7 0.84 2.39 2.943(5) 123.7 2_657
O18 H18 O7' 0.84 2.33 3.018(5) 139.9 2_657
O1S H1S O1 0.84 1.90 2.720(5) 164.7 1_554
N2 H2 O18 0.88 2.07 2.827(6) 144.3 1_455
C10 H10A O7 0.99 2.47 3.341(6) 146.4 2_557
C20 H20 O1 0.95 2.53 3.035(6) 113.7 .
O7' H7' O1S 0.84 1.94 2.723(6) 155.4 2_546
O18 H18 O7 0.84 2.39 2.943(5) 123.7 2_657
O18 H18 O7' 0.84 2.33 3.018(5) 139.9 2_657
O1S H1S O1 0.84 1.90 2.720(5) 164.7 1_554
N2 H2 O18 0.88 2.07 2.827(6) 144.3 1_455
C10 H10A O7 0.99 2.47 3.341(6) 146.4 2_557
C20 H20 O1 0.95 2.53 3.035(6) 113.7 .

loop_
_geom_torsion_atom_site_label_1
_geom_torsion_atom_site_label_2
_geom_torsion_atom_site_label_3
_geom_torsion_atom_site_label_4
_geom_torsion
C5' C4' C3' C2' 3.1(9)
C4' C3' C2' C1' -1.3(9)
C3' C2' C1' C6' 0.0(8)
C3' C2' C1' C10 178.3(5)
C6' C1' C10 C3 -102.2(6)
C2' C1' C10 C3 79.6(6)
C1 N2 C3 C4 14.3(6)
C1 N2 C3 C10 -112.0(5)
C1' C10 C3 N2 -159.0(4)
C1' C10 C3 C4 82.9(5)
N2 C3 C4 C5 99.0(4)
C10 C3 C4 C5 -138.8(4)
N2 C3 C4 C9 -22.8(5)
C10 C3 C4 C9 99.3(5)
C5 C4 C9 C1 -94.0(5)
C3 C4 C9 C1 23.4(5)
C5 C4 C9 C8 26.2(6)
C3 C4 C9 C8 143.6(4)
C5 C4 C9 C21 150.2(4)
C3 C4 C9 C21 -92.4(4)
C1 C9 C8 C13 -66.6(5)
C21 C9 C8 C13 56.4(6)
C4 C9 C8 C13 179.0(4)
C1 C9 C8 C7 57.4(5)
C21 C9 C8 C7 -179.6(4)
C4 C9 C8 C7 -57.0(5)
C7 C8 C13 C14 129.9(5)
C9 C8 C13 C14 -107.3(6)
C8 C13 C14 C15 -179.2(5)
C13 C14 C15 C16 -102.7(6)
C14 C15 C16 C17 71.8(6)
C14 C15 C16 C22 -166.2(5)
C2' C1' C6' C5' -0.5(9)
C10 C1' C6' C5' -178.7(6)
C3' C4' C5' C6' -3.7(10)
C1' C6' C5' C4' 2.3(10)
C3 N2 C1 O1 -178.4(5)
C3 N2 C1 C9 1.3(6)
C8 C9 C1 O1 43.9(7)
C21 C9 C1 O1 -80.5(6)
C4 C9 C1 O1 163.7(5)
C8 C9 C1 N2 -135.8(4)
C21 C9 C1 N2 99.9(5)
C4 C9 C1 N2 -16.0(5)
C3 C4 C5 C6 -108.2(6)
C9 C4 C5 C6 7.0(7)
C3 C4 C5 C11 66.2(6)
C9 C4 C5 C11 -178.7(5)
C4 C5 C6 C7 -7.2(8)
C11 C5 C6 C7 178.9(5)
C4 C5 C6 C12 171.1(6)
C11 C5 C6 C12 -2.8(9)
O7' O7 C7 C6 62.4(5)
O7' O7 C7 C8 -66.0(4)
C5 C6 C7 O7 -155.0(5)
C12 C6 C7 O7 26.6(7)
C5 C6 C7 C8 -26.6(7)
C12 C6 C7 C8 155.0(5)
C13 C8 C7 O7 -46.4(6)
C9 C8 C7 O7 -173.9(4)
C13 C8 C7 C6 -174.8(4)
C9 C8 C7 C6 57.7(5)
C15 C16 C17 C18 -114.8(5)
C22 C16 C17 C18 124.3(5)
C16 C17 C18 O18 -59.8(5)
C16 C17 C18 C19 56.5(5)
C16 C17 C18 C23 -178.8(4)
O18 C18 C19 C20 -150.9(5)
C17 C18 C19 C20 92.3(6)
C23 C18 C19 C20 -30.2(7)
C18 C19 C20 C21 -169.4(5)
C24 O21 C21 C20 -115.1(4)
C24 O21 C21 C9 119.6(4)
C19 C20 C21 O21 4.4(7)
C19 C20 C21 C9 125.6(5)
C1 C9 C21 O21 167.8(4)
C8 C9 C21 O21 43.1(5)
C4 C9 C21 O21 -80.8(4)
C1 C9 C21 C20 45.6(5)
C8 C9 C21 C20 -79.0(5)
C4 C9 C21 C20 157.0(4)
C21 O21 C24 O24 -3.2(7)
C21 O21 C24 C25 177.9(4)
